data_7102242
loop_
_publ_author_name
'Spikes, Geoffrey H'
'Bill, Eckhard'
'Weyherm\"uller, Thomas'
'Wieghardt, Karl'

_publ_section_title
;
 Unusual mixed valent FeIIIFeII complex (St = 3/2) stabilised by a
 reduced bulky 1,2-diketone.
;
_journal_issue 42
_journal_name_full 'Chemical communications (Cambridge, England)'
_journal_page_first 4339
_journal_page_last 4341
_journal_paper_doi 10.1039/b713062g
_journal_year 2007
_chemical_formula_moiety 'C26 H34 O2'
_chemical_formula_sum 'C26 H34 O2'
_chemical_formula_weight 378.53
_chemical_name_systematic
;
?
;
_space_group_IT_number 61
_symmetry_cell_setting orthorhombic
_symmetry_space_group_name_Hall '-P 2ac 2ab'
_symmetry_space_group_name_H-M 'P b c a'
_atom_sites_solution_hydrogens geom
_atom_sites_solution_primary direct
_atom_sites_solution_secondary difmap
_audit_creation_method SHELXL-97
_cell_angle_alpha 90.00
_cell_angle_beta 90.00
_cell_angle_gamma 90.00
_cell_formula_units_Z 4
_cell_length_a 9.6205(3)
_cell_length_b 13.8569(5)
_cell_length_c 16.7988(6)
_cell_measurement_temperature 100(2)
_cell_volume 2239.45(13)
_computing_cell_refinement 'Bruker AXS Collect Software'
_computing_data_collection 'Bruker AXS Collect Software'
_computing_data_reduction 'Bruker AXS Collect Software'
_computing_structure_refinement 'SHELXL-97 (Sheldrick, 1997)'
_computing_structure_solution 'SHELXS-97 (Sheldrick, 1990)'
_diffrn_ambient_temperature 100(2)
_diffrn_measured_fraction_theta_full 0.998
_diffrn_measured_fraction_theta_max 0.998
_diffrn_measurement_device_type 'Bruker-Nonius Kappa-CCD'
_diffrn_measurement_method '244 images at 2.0 deg stepwise rotation in omega and phi, 180 sec./frame'
_diffrn_radiation_monochromator graphite
_diffrn_radiation_source 'fine-focus sealed tube'
_diffrn_radiation_type MoK\a
_diffrn_radiation_wavelength 0.71073
_diffrn_reflns_av_R_equivalents 0.0658
_diffrn_reflns_av_sigmaI/netI 0.0301
_diffrn_reflns_limit_h_max 12
_diffrn_reflns_limit_h_min -12
_diffrn_reflns_limit_k_max 18
_diffrn_reflns_limit_k_min -15
_diffrn_reflns_limit_l_max 21
_diffrn_reflns_limit_l_min -19
_diffrn_reflns_number 23895
_diffrn_reflns_theta_full 27.50
_diffrn_reflns_theta_max 27.50
_diffrn_reflns_theta_min 3.22
_exptl_absorpt_coefficient_mu 0.069
_exptl_absorpt_correction_type none
_exptl_crystal_colour yellow
_exptl_crystal_density_diffrn 1.123
_exptl_crystal_density_method 'not measured'
_exptl_crystal_description 'transparent block'
_exptl_crystal_F_000 824
_exptl_crystal_size_max 0.09
_exptl_crystal_size_mid 0.04
_exptl_crystal_size_min 0.03
_refine_diff_density_max 0.326
_refine_diff_density_min -0.230
_refine_diff_density_rms 0.039
_refine_ls_extinction_method none
_refine_ls_goodness_of_fit_ref 1.037
_refine_ls_hydrogen_treatment constr
_refine_ls_matrix_type full
_refine_ls_number_parameters 131
_refine_ls_number_reflns 2561
_refine_ls_number_restraints 0
_refine_ls_restrained_S_all 1.037
_refine_ls_R_factor_all 0.0579
_refine_ls_R_factor_gt 0.0426
_refine_ls_shift/su_max 0.000
_refine_ls_shift/su_mean 0.000
_refine_ls_structure_factor_coef Fsqd
_refine_ls_weighting_details 'calc w=1/[\s^2^(Fo^2^)+(0.0457P)^2^+0.8133P] where P=(Fo^2^+2Fc^2^)/3'
_refine_ls_weighting_scheme calc
_refine_ls_wR_factor_gt 0.1010
_refine_ls_wR_factor_ref 0.1065
_reflns_number_gt 2031
_reflns_number_total 2561
_reflns_threshold_expression >2sigma(I)
_cod_data_source_file b713062g.txt
_cod_data_source_block 1
_cod_original_sg_symbol_H-M Pbca
_cod_database_code 7102242

loop_
_symmetry_equiv_pos_as_xyz
'x, y, z'
'-x+1/2, -y, z+1/2'
'-x, y+1/2, -z+1/2'
'x+1/2, -y+1/2, -z'
'-x, -y, -z'
'x-1/2, y, -z-1/2'
'x, -y-1/2, z-1/2'
'-x-1/2, y-1/2, z'

loop_
_atom_site_label
_atom_site_type_symbol
_atom_site_fract_x
_atom_site_fract_y
_atom_site_fract_z
_atom_site_U_iso_or_equiv
_atom_site_adp_type
_atom_site_occupancy
_atom_site_symmetry_multiplicity
_atom_site_calc_flag
_atom_site_refinement_flags
O1 O 0.42272(9) 0.08424(6) 0.56209(5) 0.0235(2) Uani 1 1 d .
C1 C 0.47143(11) 0.00678(9) 0.54304(7) 0.0171(3) Uani 1 1 d .
C2 C 0.48000(12) -0.07849(8) 0.59832(7) 0.0176(3) Uani 1 1 d .
C3 C 0.38534(12) -0.15429(9) 0.58727(7) 0.0192(3) Uani 1 1 d .
C4 C 0.39006(13) -0.23213(9) 0.63979(8) 0.0238(3) Uani 1 1 d .
H4A H 0.3266 -0.2841 0.6336 0.029 Uiso 1 1 calc R
C5 C 0.48678(14) -0.23411(10) 0.70101(8) 0.0261(3) Uani 1 1 d .
H5A H 0.4889 -0.2874 0.7365 0.031 Uiso 1 1 calc R
C6 C 0.58033(13) -0.15897(9) 0.71080(7) 0.0230(3) Uani 1 1 d .
H6A H 0.6466 -0.1619 0.7526 0.028 Uiso 1 1 calc R
C7 C 0.57880(12) -0.07921(9) 0.66033(7) 0.0185(3) Uani 1 1 d .
C8 C 0.27524(12) -0.14950(9) 0.52206(7) 0.0209(3) Uani 1 1 d .
H8A H 0.2936 -0.0899 0.4902 0.025 Uiso 1 1 calc R
C9 C 0.28209(15) -0.23507(10) 0.46512(8) 0.0308(3) Uani 1 1 d .
H9A H 0.3738 -0.2371 0.4398 0.046 Uiso 1 1 calc R
H9B H 0.2103 -0.2281 0.4242 0.046 Uiso 1 1 calc R
H9C H 0.2666 -0.2950 0.4948 0.046 Uiso 1 1 calc R
C10 C 0.12945(14) -0.13983(12) 0.55761(9) 0.0356(4) Uani 1 1 d .
H10A H 0.1255 -0.0823 0.5915 0.053 Uiso 1 1 calc R
H10B H 0.1083 -0.1972 0.5895 0.053 Uiso 1 1 calc R
H10C H 0.0612 -0.1338 0.5146 0.053 Uiso 1 1 calc R
C11 C 0.68474(12) 0.00167(9) 0.67009(7) 0.0208(3) Uani 1 1 d .
H11A H 0.6483 0.0598 0.6416 0.025 Uiso 1 1 calc R
C12 C 0.70934(14) 0.02989(10) 0.75722(8) 0.0294(3) Uani 1 1 d .
H12A H 0.6199 0.0431 0.7830 0.044 Uiso 1 1 calc R
H12B H 0.7677 0.0878 0.7594 0.044 Uiso 1 1 calc R
H12C H 0.7561 -0.0232 0.7850 0.044 Uiso 1 1 calc R
C13 C 0.82321(13) -0.02649(10) 0.63119(9) 0.0271(3) Uani 1 1 d .
H13A H 0.8071 -0.0443 0.5755 0.041 Uiso 1 1 calc R
H13B H 0.8635 -0.0815 0.6597 0.041 Uiso 1 1 calc R
H13C H 0.8875 0.0283 0.6336 0.041 Uiso 1 1 calc R

loop_
_atom_site_aniso_label
_atom_site_aniso_U_11
_atom_site_aniso_U_22
_atom_site_aniso_U_33
_atom_site_aniso_U_23
_atom_site_aniso_U_13
_atom_site_aniso_U_12
O1 0.0250(5) 0.0218(5) 0.0236(5) -0.0007(4) 0.0012(4) 0.0048(4)
C1 0.0119(5) 0.0202(6) 0.0191(6) -0.0007(5) -0.0023(4) -0.0006(4)
C2 0.0166(5) 0.0204(6) 0.0159(6) -0.0007(5) 0.0023(4) 0.0020(4)
C3 0.0175(5) 0.0212(6) 0.0188(6) -0.0017(5) 0.0020(4) 0.0014(4)
C4 0.0251(6) 0.0212(6) 0.0253(7) -0.0001(5) 0.0047(5) -0.0033(5)
C5 0.0325(7) 0.0233(6) 0.0225(7) 0.0057(5) 0.0031(5) 0.0030(5)
C6 0.0242(6) 0.0267(7) 0.0182(6) 0.0008(5) -0.0015(5) 0.0035(5)
C7 0.0174(5) 0.0213(6) 0.0169(6) -0.0015(5) 0.0013(4) 0.0025(5)
C8 0.0177(6) 0.0236(6) 0.0213(6) -0.0013(5) -0.0002(5) -0.0031(5)
C9 0.0348(7) 0.0292(7) 0.0285(7) -0.0061(6) -0.0042(6) -0.0007(6)
C10 0.0199(6) 0.0558(10) 0.0311(8) -0.0062(7) 0.0007(5) 0.0000(6)
C11 0.0188(6) 0.0230(6) 0.0207(6) 0.0003(5) -0.0029(4) 0.0010(5)
C12 0.0328(7) 0.0307(7) 0.0246(7) -0.0047(6) -0.0035(5) -0.0038(6)
C13 0.0208(6) 0.0293(7) 0.0312(7) -0.0015(6) -0.0003(5) 0.0003(5)

loop_
_atom_type_symbol
_atom_type_description
_atom_type_scat_dispersion_real
_atom_type_scat_dispersion_imag
_atom_type_scat_source
C C 0.0033 0.0016 'International Tables Vol C Tables 4.2.6.8 and 6.1.1.4'
H H 0.0000 0.0000 'International Tables Vol C Tables 4.2.6.8 and 6.1.1.4'
O O 0.0106 0.0060 'International Tables Vol C Tables 4.2.6.8 and 6.1.1.4'

loop_
_geom_angle_atom_site_label_1
_geom_angle_atom_site_label_2
_geom_angle_atom_site_label_3
_geom_angle
_geom_angle_site_symmetry_3
O1 C1 C2 123.53(11) .
O1 C1 C1 119.17(13) 5_656
C2 C1 C1 117.30(12) 5_656
C3 C2 C7 122.01(11) .
C3 C2 C1 118.08(10) .
C7 C2 C1 119.89(10) .
C4 C3 C2 118.32(11) .
C4 C3 C8 120.71(11) .
C2 C3 C8 120.90(11) .
C5 C4 C3 120.42(12) .
C5 C4 H4A 119.8 .
C3 C4 H4A 119.8 .
C6 C5 C4 120.57(12) .
C6 C5 H5A 119.7 .
C4 C5 H5A 119.7 .
C5 C6 C7 121.13(12) .
C5 C6 H6A 119.4 .
C7 C6 H6A 119.4 .
C6 C7 C2 117.53(11) .
C6 C7 C11 120.74(11) .
C2 C7 C11 121.67(11) .
C9 C8 C3 112.75(10) .
C9 C8 C10 110.64(11) .
C3 C8 C10 111.10(10) .
C9 C8 H8A 107.4 .
C3 C8 H8A 107.4 .
C10 C8 H8A 107.4 .
C8 C9 H9A 109.5 .
C8 C9 H9B 109.5 .
H9A C9 H9B 109.5 .
C8 C9 H9C 109.5 .
H9A C9 H9C 109.5 .
H9B C9 H9C 109.5 .
C8 C10 H10A 109.5 .
C8 C10 H10B 109.5 .
H10A C10 H10B 109.5 .
C8 C10 H10C 109.5 .
H10A C10 H10C 109.5 .
H10B C10 H10C 109.5 .
C7 C11 C12 113.17(10) .
C7 C11 C13 110.36(10) .
C12 C11 C13 109.72(10) .
C7 C11 H11A 107.8 .
C12 C11 H11A 107.8 .
C13 C11 H11A 107.8 .
C11 C12 H12A 109.5 .
C11 C12 H12B 109.5 .
H12A C12 H12B 109.5 .
C11 C12 H12C 109.5 .
H12A C12 H12C 109.5 .
H12B C12 H12C 109.5 .
C11 C13 H13A 109.5 .
C11 C13 H13B 109.5 .
H13A C13 H13B 109.5 .
C11 C13 H13C 109.5 .
H13A C13 H13C 109.5 .
H13B C13 H13C 109.5 .

loop_
_geom_bond_atom_site_label_1
_geom_bond_atom_site_label_2
_geom_bond_distance
_geom_bond_site_symmetry_2
O1 C1 1.2141(15) .
C1 C2 1.5051(17) .
C1 C1 1.558(2) 5_656
C2 C3 1.4025(17) .
C2 C7 1.4103(16) .
C3 C4 1.3943(18) .
C3 C8 1.5251(17) .
C4 C5 1.3871(19) .
C4 H4A 0.9500 .
C5 C6 1.3861(18) .
C5 H5A 0.9500 .
C6 C7 1.3930(17) .
C6 H6A 0.9500 .
C7 C11 1.5237(17) .
C8 C9 1.5248(18) .
C8 C10 1.5303(17) .
C8 H8A 1.0000 .
C9 H9A 0.9800 .
C9 H9B 0.9800 .
C9 H9C 0.9800 .
C10 H10A 0.9800 .
C10 H10B 0.9800 .
C10 H10C 0.9800 .
C11 C12 1.5335(18) .
C11 C13 1.5342(17) .
C11 H11A 1.0000 .
C12 H12A 0.9800 .
C12 H12B 0.9800 .
C12 H12C 0.9800 .
C13 H13A 0.9800 .
C13 H13B 0.9800 .
C13 H13C 0.9800 .
